data_7120128
loop_
_publ_author_name
'Helmdach, Kai'
'Ludwig, Stephan'
'Villinger, Alexander'
'Hollmann, Dirk'
'K\"osters, Jutta'
'Seidel, Wolfram W.'

_publ_section_title
;
 Synthesis and activation potential of an open shell diphosphine.
;
_journal_name_full 'Chemical communications (Cambridge, England)'
_journal_paper_doi 10.1039/c7cc02114c
_journal_year 2017
_chemical_formula_moiety 'C46 H48 B N7 O P2 W, 0.31(C H2 Cl2)'
_chemical_formula_sum 'C46.31 H48.62 B Cl0.62 N7 O P2 W'
_chemical_formula_weight 997.63
_chemical_name_systematic
'[(Carbonyl)(cyanido){bis(diphenylphosphino)acetylene}}{hydridotris(3,4,5-trimethylpyrazolyl)borate}tungsten(II)]'
_chemical_properties_physical ', Air-sensitive,Moisture-sensitive,Oxygen-sensitive'
_space_group_crystal_system monoclinic
_space_group_IT_number 14
_space_group_name_Hall '-P 2yn'
_space_group_name_H-M_alt 'P 1 21/n 1'
_symmetry_space_group_name_Hall '-P 2yn'
_symmetry_space_group_name_H-M 'P 1 21/n 1'
_atom_sites_solution_hydrogens geom
_audit_creation_method SHELXL-2013
_audit_update_record
;
2016-09-06 deposited with the CCDC.
2017-05-10 downloaded from the CCDC.
;
_cell_angle_alpha 90
_cell_angle_beta 96.911(9)
_cell_angle_gamma 90
_cell_formula_units_Z 4
_cell_length_a 13.020(3)
_cell_length_b 19.697(4)
_cell_length_c 19.523(4)
_cell_measurement_reflns_used 9769
_cell_measurement_temperature 123(2)
_cell_measurement_theta_max 27.74
_cell_measurement_theta_min 2.32
_cell_volume 4970.4(18)
_computing_cell_refinement 'Bruker Apex V7.51A'
_computing_data_collection 'Bruker Apex V7.51A'
_computing_data_reduction 'Bruker SAINT'
_computing_molecular_graphics 'ORTEP-3v2.01 (Farrugia, 1997)'
_computing_publication_material SHELXL-2013
_computing_structure_refinement 'SHELXL-2013 (Sheldrick, 2013)'
_computing_structure_solution 'Bruker SHELXTL'
_diffrn_ambient_temperature 123(2)
_diffrn_measured_fraction_theta_full 0.998
_diffrn_measured_fraction_theta_max 0.999
_diffrn_measurement_device_type 'Bruker D8 VENTURE diffractometer'
_diffrn_measurement_method 'phi and omega scans'
_diffrn_radiation_monochromator multilayer
_diffrn_radiation_source 'microfocus sealed tube'
_diffrn_radiation_type MoK\a
_diffrn_radiation_wavelength 0.71073
_diffrn_reflns_av_R_equivalents 0.1051
_diffrn_reflns_av_unetI/netI 0.0508
_diffrn_reflns_Laue_measured_fraction_full 0.998
_diffrn_reflns_Laue_measured_fraction_max 0.999
_diffrn_reflns_limit_h_max 17
_diffrn_reflns_limit_h_min -17
_diffrn_reflns_limit_k_max 26
_diffrn_reflns_limit_k_min -26
_diffrn_reflns_limit_l_max 26
_diffrn_reflns_limit_l_min -26
_diffrn_reflns_number 185332
_diffrn_reflns_point_group_measured_fraction_full 0.998
_diffrn_reflns_point_group_measured_fraction_max 0.999
_diffrn_reflns_theta_full 25.242
_diffrn_reflns_theta_max 28.999
_diffrn_reflns_theta_min 2.248
_exptl_absorpt_coefficient_mu 2.461
_exptl_absorpt_correction_T_max 0.7464
_exptl_absorpt_correction_T_min 0.6313
_exptl_absorpt_correction_type multi-scan
_exptl_absorpt_process_details '(SADABS; Sheldrick, 2014)'
_exptl_crystal_colour green
_exptl_crystal_density_diffrn 1.333
_exptl_crystal_description block
_exptl_crystal_F_000 2012
_exptl_crystal_recrystallization_method 'Re-crystallisation from solvent: dichloromethane,n-pentane'
_exptl_crystal_size_max 0.270
_exptl_crystal_size_mid 0.190
_exptl_crystal_size_min 0.070
_platon_squeeze_details
;
The unit cell contains about 1.23 dichloromethane molecules which have been 
treated as a diffuse contribution to the overall scattering without specific 
atom positions by SQUEEZE/PLATON.
;
_refine_diff_density_max 3.380
_refine_diff_density_min -4.860
_refine_diff_density_rms 0.154
_refine_ls_extinction_method none
_refine_ls_goodness_of_fit_ref 1.228
_refine_ls_hydrogen_treatment constr
_refine_ls_matrix_type full
_refine_ls_number_parameters 623
_refine_ls_number_reflns 13194
_refine_ls_number_restraints 678
_refine_ls_restrained_S_all 1.198
_refine_ls_R_factor_all 0.0899
_refine_ls_R_factor_gt 0.0693
_refine_ls_shift/su_max 0.001
_refine_ls_shift/su_mean 0.000
_refine_ls_structure_factor_coef Fsqd
_refine_ls_weighting_details 'w=1/[\s^2^(Fo^2^)+(0.0066P)^2^+40.0014P] where P=(Fo^2^+2Fc^2^)/3'
_refine_ls_weighting_scheme calc
_refine_ls_wR_factor_gt 0.1090
_refine_ls_wR_factor_ref 0.1146
_reflns_Friedel_coverage 0.000
_reflns_number_gt 11325
_reflns_number_total 13194
_reflns_threshold_expression 'I > 2\s(I)'
_cod_data_source_file c7cc02114c2.cif
_cod_data_source_block is_sl129b
_cod_original_cell_volume 4970.1(18)
_cod_database_code 7120128
_shelx_space_group_comment
;
The symmetry employed for this shelxl refinement is uniquely defined
by the following loop, which should always be used as a source of
symmetry information in preference to the above space-group names.
They are only intended as comments.
;
_shelx_estimated_absorpt_t_min 0.556
_shelx_estimated_absorpt_t_max 0.847
_shelxl_version_number 2013-4

loop_
_space_group_symop_operation_xyz
'x, y, z'
'-x+1/2, y+1/2, -z+1/2'
'-x, -y, -z'
'x-1/2, -y-1/2, z-1/2'

loop_
_atom_site_label
_atom_site_type_symbol
_atom_site_fract_x
_atom_site_fract_y
_atom_site_fract_z
_atom_site_U_iso_or_equiv
_atom_site_adp_type
_atom_site_occupancy
_atom_site_site_symmetry_order
_atom_site_calc_flag
_atom_site_refinement_flags_posn
_atom_site_refinement_flags_adp
_atom_site_refinement_flags_occupancy
_atom_site_disorder_assembly
_atom_site_disorder_group
W1 W 0.71066(2) 0.65417(2) 0.64505(2) 0.01500(6) Uani 1 1 d . . . . .
B1 B 0.4561(5) 0.6709(3) 0.6369(3) 0.0217(14) Uani 1 1 d . . . . .
H1 H 0.3792 0.6757 0.6343 0.026 Uiso 1 1 calc R U . . .
N1 N 0.8129(4) 0.7281(3) 0.5174(3) 0.0371(14) Uani 1 1 d . . . . .
N3 N 0.6121(4) 0.7466(2) 0.6450(2) 0.0181(10) Uani 1 1 d . . . . .
N4 N 0.5083(4) 0.7400(2) 0.6500(2) 0.0195(10) Uani 1 1 d . . . . .
N5 N 0.5989(4) 0.6016(2) 0.7021(2) 0.0186(10) Uani 1 1 d . . . . .
N6 N 0.4960(4) 0.6208(3) 0.6944(2) 0.0209(10) Uani 1 1 d . . . . .
N7 N 0.5875(3) 0.6272(2) 0.5604(2) 0.0174(9) Uani 1 1 d . . . . .
N8 N 0.4859(3) 0.6417(2) 0.5687(2) 0.0169(9) Uani 1 1 d . . . . .
O1 O 0.8106(3) 0.5149(2) 0.6136(2) 0.0258(9) Uani 1 1 d . . . . .
C1 C 0.8470(4) 0.6472(3) 0.7113(3) 0.0202(11) Uani 1 1 d . . . . .
C2 C 0.7878(4) 0.6970(3) 0.7310(3) 0.0193(12) Uani 1 1 d . . . . .
C3 C 1.0206(4) 0.5830(3) 0.6645(3) 0.0242(13) Uani 1 1 d . . . . .
C4 C 1.0122(5) 0.6237(3) 0.6056(3) 0.0264(13) Uani 1 1 d . . . . .
H4 H 0.9798 0.6669 0.6062 0.032 Uiso 1 1 calc R U . . .
C5 C 1.0503(5) 0.6021(4) 0.5465(3) 0.0318(15) Uani 1 1 d . . . . .
H5 H 1.0428 0.6300 0.5064 0.038 Uiso 1 1 calc R U . . .
C6 C 1.0996(5) 0.5400(4) 0.5453(4) 0.0350(16) Uani 1 1 d . . . . .
H6 H 1.1255 0.5252 0.5044 0.042 Uiso 1 1 calc R U . . .
C7 C 1.1112(5) 0.4996(4) 0.6033(4) 0.0359(16) Uani 1 1 d . . . . .
H7 H 1.1461 0.4572 0.6025 0.043 Uiso 1 1 calc R U . . .
C8 C 1.0718(5) 0.5208(3) 0.6632(4) 0.0297(14) Uani 1 1 d . . . . .
H8 H 1.0798 0.4928 0.7032 0.036 Uiso 1 1 calc R U . . .
P1A P 0.9602(19) 0.6033(8) 0.7410(13) 0.0240(9) Uani 0.611(10) 1 d D . P A 1
C9A C 1.0483(11) 0.6699(7) 0.7789(7) 0.043(2) Uani 0.611(10) 1 d D U P A 1
C10A C 1.1138(9) 0.6524(6) 0.8384(6) 0.044(2) Uani 0.611(10) 1 d D U P A 1
H10A H 1.1118 0.6078 0.8568 0.053 Uiso 0.611(10) 1 calc R U P A 1
C11A C 1.1821(8) 0.7004(6) 0.8706(6) 0.046(2) Uani 0.611(10) 1 d D U P A 1
H11A H 1.2270 0.6884 0.9107 0.055 Uiso 0.611(10) 1 calc R U P A 1
C12A C 1.1846(9) 0.7659(6) 0.8439(6) 0.046(2) Uani 0.611(10) 1 d D U P A 1
H12A H 1.2308 0.7986 0.8662 0.055 Uiso 0.611(10) 1 calc R U P A 1
C13A C 1.1199(9) 0.7832(6) 0.7852(6) 0.046(2) Uani 0.611(10) 1 d D U P A 1
H13A H 1.1221 0.8278 0.7668 0.056 Uiso 0.611(10) 1 calc R U P A 1
C14A C 1.0514(11) 0.7354(7) 0.7530(7) 0.045(2) Uani 0.611(10) 1 d D U P A 1
H14A H 1.0065 0.7478 0.7130 0.054 Uiso 0.611(10) 1 calc R U P A 1
P1B P 0.973(3) 0.6084(13) 0.746(2) 0.0240(9) Uani 0.389(10) 1 d D . P A 2
C9B C 1.0511(14) 0.6843(9) 0.7714(10) 0.044(2) Uani 0.389(10) 1 d DG U P A 2
C10B C 1.1276(13) 0.6775(8) 0.8271(9) 0.045(2) Uani 0.389(10) 1 d DG U P A 2
H10B H 1.1358 0.6357 0.8513 0.054 Uiso 0.389(10) 1 calc R U P A 2
C11B C 1.1922(10) 0.7320(9) 0.8473(7) 0.045(2) Uani 0.389(10) 1 d DG U P A 2
H11B H 1.2445 0.7273 0.8853 0.055 Uiso 0.389(10) 1 calc R U P A 2
C12B C 1.1803(10) 0.7932(8) 0.8118(8) 0.046(2) Uani 0.389(10) 1 d DG U P A 2
H12B H 1.2245 0.8304 0.8256 0.055 Uiso 0.389(10) 1 calc R U P A 2
C13B C 1.1038(12) 0.8000(8) 0.7561(8) 0.047(2) Uani 0.389(10) 1 d DG U P A 2
H13B H 1.0957 0.8418 0.7318 0.056 Uiso 0.389(10) 1 calc R U P A 2
C14B C 1.0392(13) 0.7455(10) 0.7359(9) 0.045(2) Uani 0.389(10) 1 d DG U P A 2
H14B H 0.9869 0.7502 0.6978 0.054 Uiso 0.389(10) 1 calc R U P A 2
P2A P 0.806(3) 0.7613(15) 0.7984(17) 0.0212(14) Uani 0.611(10) 1 d D . P A 1
C15A C 0.8453(11) 0.7085(7) 0.8753(7) 0.0356(17) Uani 0.611(10) 1 d D U P A 1
C16A C 0.7900(9) 0.6519(6) 0.8928(5) 0.0395(18) Uani 0.611(10) 1 d D U P A 1
H16A H 0.7272 0.6400 0.8655 0.047 Uiso 0.611(10) 1 calc R U P A 1
C17A C 0.8262(9) 0.6127(6) 0.9500(5) 0.0413(18) Uani 0.611(10) 1 d D U P A 1
H17A H 0.7899 0.5729 0.9604 0.050 Uiso 0.611(10) 1 calc R U P A 1
C18A C 0.9154(9) 0.6319(6) 0.9919(5) 0.0402(17) Uani 0.611(10) 1 d D U P A 1
H18A H 0.9413 0.6046 1.0304 0.048 Uiso 0.611(10) 1 calc R U P A 1
C19A C 0.9663(10) 0.6908(6) 0.9774(6) 0.0379(17) Uani 0.611(10) 1 d D U P A 1
H19A H 1.0242 0.7058 1.0078 0.045 Uiso 0.611(10) 1 calc R U P A 1
C20A C 0.9332(12) 0.7281(7) 0.9184(7) 0.0363(16) Uani 0.611(10) 1 d D U P A 1
H20A H 0.9707 0.7672 0.9076 0.044 Uiso 0.611(10) 1 calc R U P A 1
P2B P 0.796(5) 0.758(2) 0.796(3) 0.0212(14) Uani 0.389(10) 1 d D . P A 2
C15B C 0.8590(16) 0.7087(8) 0.8701(9) 0.0364(18) Uani 0.389(10) 1 d DG U P A 2
C16B C 0.8294(11) 0.6430(8) 0.8847(7) 0.0384(18) Uani 0.389(10) 1 d DG U P A 2
H16B H 0.7740 0.6218 0.8564 0.046 Uiso 0.389(10) 1 calc R U P A 2
C17B C 0.8807(13) 0.6082(6) 0.9407(7) 0.0397(18) Uani 0.389(10) 1 d DG U P A 2
H17B H 0.8604 0.5633 0.9506 0.048 Uiso 0.389(10) 1 calc R U P A 2
C18B C 0.9616(12) 0.6392(7) 0.9821(6) 0.0391(19) Uani 0.389(10) 1 d DG U P A 2
H18B H 0.9967 0.6155 1.0203 0.047 Uiso 0.389(10) 1 calc R U P A 2
C19B C 0.9913(13) 0.7050(8) 0.9675(9) 0.0380(19) Uani 0.389(10) 1 d DG U P A 2
H19B H 1.0466 0.7261 0.9958 0.046 Uiso 0.389(10) 1 calc R U P A 2
C20B C 0.9400(18) 0.7397(7) 0.9115(10) 0.0366(19) Uani 0.389(10) 1 d DG U P A 2
H20B H 0.9602 0.7846 0.9016 0.044 Uiso 0.389(10) 1 calc R U P A 2
C21 C 0.6706(4) 0.7796(3) 0.8156(3) 0.0225(12) Uani 1 1 d . . . . .
C22 C 0.6535(5) 0.8458(4) 0.8366(3) 0.0283(13) Uani 1 1 d . . . . .
H22 H 0.7070 0.8785 0.8366 0.034 Uiso 1 1 calc R U . . .
C23 C 0.5596(5) 0.8645(3) 0.8576(3) 0.0320(15) Uani 1 1 d . . . . .
H23 H 0.5495 0.9097 0.8723 0.038 Uiso 1 1 calc R U . . .
C24 C 0.4807(6) 0.8177(4) 0.8573(4) 0.0427(19) Uani 1 1 d . . . . .
H24 H 0.4167 0.8302 0.8725 0.051 Uiso 1 1 calc R U . . .
C25 C 0.4958(6) 0.7526(4) 0.8347(4) 0.044(2) Uani 1 1 d . . . . .
H25 H 0.4407 0.7208 0.8328 0.053 Uiso 1 1 calc R U . . .
C26 C 0.5900(5) 0.7326(4) 0.8146(3) 0.0337(16) Uani 1 1 d . . . . .
H26 H 0.5997 0.6872 0.8003 0.040 Uiso 1 1 calc R U . . .
C27 C 0.7751(4) 0.5671(3) 0.6241(3) 0.0206(12) Uani 1 1 d . . . . .
C28 C 0.7779(4) 0.7025(3) 0.5631(3) 0.0226(12) Uani 1 1 d . . . . .
C29 C 0.6340(5) 0.8135(3) 0.6491(3) 0.0219(12) Uani 1 1 d . . . . .
C30 C 0.5442(5) 0.8502(3) 0.6590(3) 0.0283(13) Uani 1 1 d . . . . .
C31 C 0.4666(5) 0.8023(3) 0.6585(3) 0.0268(13) Uani 1 1 d . . . . .
C32 C 0.7384(5) 0.8423(4) 0.6437(4) 0.0358(15) Uani 1 1 d . . . . .
H32A H 0.7866 0.8054 0.6368 0.054 Uiso 1 1 calc R U . . .
H32B H 0.7628 0.8668 0.6862 0.054 Uiso 1 1 calc R U . . .
H32C H 0.7345 0.8736 0.6044 0.054 Uiso 1 1 calc R U . . .
C33 C 0.5368(6) 0.9253(3) 0.6683(4) 0.0414(18) Uani 1 1 d . . . . .
H33A H 0.4639 0.9385 0.6664 0.062 Uiso 1 1 calc R U . . .
H33B H 0.5680 0.9484 0.6314 0.062 Uiso 1 1 calc R U . . .
H33C H 0.5737 0.9382 0.7131 0.062 Uiso 1 1 calc R U . . .
C34 C 0.3549(6) 0.8120(4) 0.6656(4) 0.0443(19) Uani 1 1 d . . . . .
H34A H 0.3143 0.8085 0.6201 0.066 Uiso 1 1 calc R U . . .
H34B H 0.3447 0.8569 0.6852 0.066 Uiso 1 1 calc R U . . .
H34C H 0.3324 0.7769 0.6961 0.066 Uiso 1 1 calc R U . . .
C35 C 0.6079(5) 0.5503(3) 0.7481(3) 0.0249(13) Uani 1 1 d . . . . .
C36 C 0.5120(5) 0.5370(3) 0.7703(3) 0.0288(14) Uani 1 1 d . . . . .
C37 C 0.4431(5) 0.5814(3) 0.7344(3) 0.0276(14) Uani 1 1 d . . . . .
C38 C 0.7056(6) 0.5139(3) 0.7691(3) 0.0328(15) Uani 1 1 d . . . . .
H38A H 0.7096 0.4739 0.7398 0.049 Uiso 1 1 calc R U . . .
H38B H 0.7078 0.4995 0.8174 0.049 Uiso 1 1 calc R U . . .
H38C H 0.7641 0.5440 0.7643 0.049 Uiso 1 1 calc R U . . .
C39 C 0.4890(7) 0.4817(4) 0.8199(4) 0.053(2) Uani 1 1 d . . . . .
H39A H 0.4144 0.4799 0.8226 0.080 Uiso 1 1 calc R U . . .
H39B H 0.5255 0.4913 0.8658 0.080 Uiso 1 1 calc R U . . .
H39C H 0.5122 0.4379 0.8036 0.080 Uiso 1 1 calc R U . . .
C40 C 0.3293(5) 0.5901(4) 0.7370(4) 0.0449(19) Uani 1 1 d . . . . .
H40A H 0.3143 0.6379 0.7453 0.067 Uiso 1 1 calc R U . . .
H40B H 0.3079 0.5623 0.7744 0.067 Uiso 1 1 calc R U . . .
H40C H 0.2914 0.5757 0.6930 0.067 Uiso 1 1 calc R U . . .
C41 C 0.5863(4) 0.5968(3) 0.4983(3) 0.0178(11) Uani 1 1 d . . . . .
C42 C 0.4844(4) 0.5917(3) 0.4664(3) 0.0197(11) Uani 1 1 d . . . . .
C43 C 0.4233(4) 0.6208(3) 0.5118(3) 0.0178(11) Uani 1 1 d . . . . .
C44 C 0.6802(5) 0.5726(3) 0.4689(3) 0.0255(13) Uani 1 1 d . . . . .
H44A H 0.7399 0.6000 0.4874 0.038 Uiso 1 1 calc R U . . .
H44B H 0.6694 0.5769 0.4185 0.038 Uiso 1 1 calc R U . . .
H44C H 0.6929 0.5249 0.4814 0.038 Uiso 1 1 calc R U . . .
C45 C 0.4513(5) 0.5610(3) 0.3965(3) 0.0259(13) Uani 1 1 d . . . . .
H45A H 0.3756 0.5604 0.3879 0.039 Uiso 1 1 calc R U . . .
H45B H 0.4779 0.5145 0.3953 0.039 Uiso 1 1 calc R U . . .
H45C H 0.4790 0.5882 0.3609 0.039 Uiso 1 1 calc R U . . .
C46 C 0.3096(4) 0.6321(3) 0.5039(3) 0.0280(14) Uani 1 1 d . . . . .
H46A H 0.2817 0.6170 0.5457 0.042 Uiso 1 1 calc R U . . .
H46B H 0.2772 0.6062 0.4642 0.042 Uiso 1 1 calc R U . . .
H46C H 0.2951 0.6805 0.4965 0.042 Uiso 1 1 calc R U . . .

loop_
_atom_site_aniso_label
_atom_site_aniso_U_11
_atom_site_aniso_U_22
_atom_site_aniso_U_33
_atom_site_aniso_U_23
_atom_site_aniso_U_13
_atom_site_aniso_U_12
W1 0.01276(9) 0.01973(10) 0.01141(9) -0.00522(10) -0.00309(6) -0.00141(10)
B1 0.019(3) 0.026(4) 0.020(3) -0.005(2) 0.001(2) 0.000(2)
N1 0.028(3) 0.056(4) 0.027(3) 0.007(3) 0.002(2) -0.009(3)
N3 0.017(2) 0.022(2) 0.015(2) -0.0039(18) -0.0008(18) -0.0044(19)
N4 0.018(2) 0.023(2) 0.018(2) -0.0054(19) 0.0019(18) 0.0024(19)
N5 0.020(2) 0.019(2) 0.017(2) -0.0051(18) 0.0009(18) -0.0022(19)
N6 0.016(2) 0.028(3) 0.018(2) -0.006(2) 0.0008(18) -0.004(2)
N7 0.011(2) 0.025(2) 0.016(2) -0.0045(19) -0.0005(17) 0.0018(18)
N8 0.011(2) 0.018(2) 0.021(2) -0.0051(18) -0.0009(17) -0.0046(17)
O1 0.020(2) 0.027(2) 0.029(2) -0.0088(18) 0.0005(17) 0.0033(18)
C1 0.018(3) 0.027(3) 0.015(2) 0.000(2) -0.001(2) -0.007(2)
C2 0.023(3) 0.022(3) 0.013(3) -0.006(2) -0.001(2) -0.004(2)
C3 0.015(3) 0.034(3) 0.024(3) -0.006(3) 0.001(2) -0.003(2)
C4 0.020(3) 0.031(3) 0.027(3) -0.008(3) -0.001(2) 0.004(2)
C5 0.021(3) 0.050(4) 0.025(3) -0.006(3) 0.004(3) -0.006(3)
C6 0.024(3) 0.048(4) 0.035(4) -0.018(3) 0.014(3) -0.011(3)
C7 0.020(3) 0.035(4) 0.056(5) -0.010(3) 0.018(3) 0.001(3)
C8 0.016(3) 0.030(3) 0.044(4) -0.003(3) 0.005(3) -0.001(2)
P1A 0.012(5) 0.043(2) 0.015(3) -0.007(2) -0.008(2) 0.0020(14)
C9A 0.019(3) 0.067(5) 0.040(4) -0.030(4) -0.001(3) -0.005(3)
C10A 0.021(3) 0.068(5) 0.041(4) -0.029(4) -0.004(3) -0.004(3)
C11A 0.022(3) 0.070(5) 0.044(4) -0.028(4) -0.004(3) -0.005(3)
C12A 0.022(3) 0.069(5) 0.045(4) -0.029(4) -0.004(3) -0.006(3)
C13A 0.023(3) 0.069(5) 0.045(4) -0.028(4) -0.004(3) -0.007(3)
C14A 0.022(3) 0.068(5) 0.043(4) -0.028(4) -0.004(3) -0.007(3)
P1B 0.012(5) 0.043(2) 0.015(3) -0.007(2) -0.008(2) 0.0020(14)
C9B 0.021(3) 0.068(5) 0.042(4) -0.030(4) -0.003(3) -0.005(3)
C10B 0.021(3) 0.069(5) 0.043(4) -0.029(4) -0.003(3) -0.005(3)
C11B 0.021(3) 0.069(5) 0.045(4) -0.029(4) -0.003(3) -0.006(3)
C12B 0.022(3) 0.069(5) 0.044(4) -0.029(4) -0.004(3) -0.006(3)
C13B 0.023(3) 0.070(5) 0.045(4) -0.029(4) -0.005(3) -0.007(3)
C14B 0.022(3) 0.068(5) 0.044(4) -0.029(4) -0.003(3) -0.007(3)
P2A 0.018(6) 0.026(2) 0.0173(19) -0.008(2) -0.0066(19) -0.0027(19)
C15A 0.042(4) 0.044(3) 0.018(3) -0.009(2) -0.006(3) 0.013(3)
C16A 0.044(4) 0.048(3) 0.024(3) -0.005(3) -0.007(3) 0.012(3)
C17A 0.047(4) 0.049(3) 0.026(3) -0.003(3) -0.006(3) 0.010(3)
C18A 0.046(4) 0.048(3) 0.024(3) -0.003(3) -0.006(3) 0.012(3)
C19A 0.044(4) 0.046(3) 0.021(3) -0.007(3) -0.007(3) 0.012(3)
C20A 0.042(4) 0.044(3) 0.020(3) -0.007(2) -0.006(3) 0.013(3)
P2B 0.018(6) 0.026(2) 0.0173(19) -0.008(2) -0.0066(19) -0.0027(19)
C15B 0.043(4) 0.045(3) 0.019(3) -0.008(3) -0.006(3) 0.013(3)
C16B 0.045(4) 0.046(3) 0.022(3) -0.006(3) -0.007(3) 0.012(3)
C17B 0.046(4) 0.048(3) 0.023(3) -0.005(3) -0.007(3) 0.013(3)
C18B 0.045(4) 0.048(3) 0.022(3) -0.005(3) -0.007(3) 0.013(3)
C19B 0.044(4) 0.046(3) 0.021(3) -0.007(3) -0.007(3) 0.014(3)
C20B 0.042(4) 0.045(3) 0.020(3) -0.008(3) -0.007(3) 0.015(3)
C21 0.020(3) 0.034(3) 0.012(3) -0.002(2) -0.004(2) -0.003(2)
C22 0.028(3) 0.038(3) 0.018(3) -0.004(3) -0.003(2) 0.004(3)
C23 0.031(3) 0.035(4) 0.029(3) -0.012(3) -0.002(3) 0.004(3)
C24 0.027(4) 0.068(5) 0.033(4) -0.023(4) 0.005(3) 0.001(3)
C25 0.034(4) 0.061(5) 0.037(4) -0.025(4) 0.012(3) -0.022(4)
C26 0.035(4) 0.047(4) 0.020(3) -0.018(3) 0.007(3) -0.011(3)
C27 0.015(3) 0.029(3) 0.016(3) -0.004(2) -0.002(2) -0.006(2)
C28 0.016(3) 0.031(3) 0.019(3) -0.004(2) -0.004(2) -0.002(2)
C29 0.029(3) 0.019(3) 0.016(3) -0.003(2) -0.005(2) -0.003(2)
C30 0.041(4) 0.023(3) 0.021(3) -0.004(3) -0.001(2) 0.005(3)
C31 0.030(3) 0.030(3) 0.019(3) -0.005(2) 0.000(2) 0.007(3)
C32 0.036(4) 0.028(3) 0.041(4) -0.001(3) -0.004(3) -0.009(3)
C33 0.061(5) 0.025(3) 0.035(4) -0.011(3) -0.005(3) 0.009(3)
C34 0.037(4) 0.041(4) 0.055(5) -0.015(4) 0.010(4) 0.014(3)
C35 0.034(3) 0.022(3) 0.018(3) -0.004(2) -0.001(2) -0.004(3)
C36 0.034(4) 0.032(3) 0.020(3) -0.001(3) 0.004(3) -0.007(3)
C37 0.027(3) 0.033(3) 0.023(3) -0.007(3) 0.007(2) -0.012(3)
C38 0.045(4) 0.029(3) 0.024(3) 0.005(3) 0.004(3) 0.008(3)
C39 0.066(6) 0.047(5) 0.049(5) 0.016(4) 0.017(4) -0.010(4)
C40 0.024(4) 0.066(5) 0.047(4) 0.006(4) 0.014(3) -0.014(4)
C41 0.025(3) 0.017(3) 0.011(2) -0.004(2) -0.002(2) 0.000(2)
C42 0.022(3) 0.019(3) 0.015(3) -0.002(2) -0.008(2) -0.003(2)
C43 0.018(3) 0.019(3) 0.014(2) -0.001(2) -0.006(2) -0.004(2)
C44 0.023(3) 0.036(3) 0.016(3) -0.008(2) -0.002(2) 0.008(3)
C45 0.030(3) 0.031(3) 0.015(3) -0.006(2) -0.007(2) -0.006(3)
C46 0.017(3) 0.039(4) 0.025(3) -0.003(3) -0.007(2) -0.006(3)

loop_
_atom_type_symbol
_atom_type_description
_atom_type_scat_dispersion_real
_atom_type_scat_dispersion_imag
_atom_type_scat_source
C C 0.0033 0.0016 'International Tables Vol C Tables 4.2.6.8 and 6.1.1.4'
H H 0.0000 0.0000 'International Tables Vol C Tables 4.2.6.8 and 6.1.1.4'
B B 0.0013 0.0007 'International Tables Vol C Tables 4.2.6.8 and 6.1.1.4'
N N 0.0061 0.0033 'International Tables Vol C Tables 4.2.6.8 and 6.1.1.4'
O O 0.0106 0.0060 'International Tables Vol C Tables 4.2.6.8 and 6.1.1.4'
P P 0.1023 0.0942 'International Tables Vol C Tables 4.2.6.8 and 6.1.1.4'
W W -0.8490 6.8722 'International Tables Vol C Tables 4.2.6.8 and 6.1.1.4'
Cl Cl 0.1484 0.1585 'International Tables Vol C Tables 4.2.6.8 and 6.1.1.4'

loop_
_geom_angle_atom_site_label_1
_geom_angle_atom_site_label_2
_geom_angle_atom_site_label_3
_geom_angle
C27 W1 C2 110.6(2)
C27 W1 C1 73.6(2)
C2 W1 C1 37.9(2)
C27 W1 C28 90.5(2)
C2 W1 C28 103.1(2)
C1 W1 C28 95.7(2)
C27 W1 N5 91.1(2)
C2 W1 N5 94.0(2)
C1 W1 N5 102.87(19)
C28 W1 N5 161.06(19)
C27 W1 N7 85.72(19)
C2 W1 N7 162.4(2)
C1 W1 N7 159.3(2)
C28 W1 N7 82.75(19)
N5 W1 N7 78.56(17)
C27 W1 N3 165.81(19)
C2 W1 N3 83.6(2)
C1 W1 N3 120.3(2)
C28 W1 N3 85.6(2)
N5 W1 N3 88.21(17)
N7 W1 N3 80.25(16)
N4 B1 N6 110.1(5)
N4 B1 N8 108.9(5)
N6 B1 N8 107.1(5)
N4 B1 H1 110.2
N6 B1 H1 110.2
N8 B1 H1 110.2
C29 N3 N4 106.8(5)
C29 N3 W1 133.0(4)
N4 N3 W1 119.7(3)
C31 N4 N3 109.6(5)
C31 N4 B1 130.3(5)
N3 N4 B1 119.6(4)
C35 N5 N6 106.4(5)
C35 N5 W1 133.0(4)
N6 N5 W1 120.6(3)
C37 N6 N5 109.6(5)
C37 N6 B1 129.9(5)
N5 N6 B1 119.5(5)
C41 N7 N8 106.8(4)
C41 N7 W1 134.6(4)
N8 N7 W1 118.6(3)
C43 N8 N7 109.3(4)
C43 N8 B1 129.0(5)
N7 N8 B1 121.5(4)
C2 C1 P1A 139.7(9)
C2 C1 P1B 135.3(13)
C2 C1 W1 69.5(3)
P1A C1 W1 149.9(7)
P1B C1 W1 155.0(11)
C1 C2 P2B 137.0(18)
C1 C2 P2A 133.8(12)
C1 C2 W1 72.6(3)
P2B C2 W1 150.4(17)
P2A C2 W1 153.2(10)
C4 C3 C8 118.6(6)
C4 C3 P1A 123.6(8)
C8 C3 P1A 117.6(8)
C4 C3 P1B 123.7(10)
C8 C3 P1B 117.6(11)
C5 C4 C3 120.9(6)
C5 C4 H4 119.6
C3 C4 H4 119.6
C4 C5 C6 120.1(7)
C4 C5 H5 120.0
C6 C5 H5 120.0
C7 C6 C5 120.2(6)
C7 C6 H6 119.9
C5 C6 H6 119.9
C6 C7 C8 120.0(6)
C6 C7 H7 120.0
C8 C7 H7 120.0
C3 C8 C7 120.1(7)
C3 C8 H8 119.9
C7 C8 H8 119.9
C1 P1A C3 105.5(11)
C1 P1A C9A 103.9(10)
C3 P1A C9A 100.2(14)
C14A C9A C10A 119.3(8)
C14A C9A P1A 124.2(7)
C10A C9A P1A 116.5(7)
C11A C10A C9A 119.9(9)
C11A C10A H10A 120.0
C9A C10A H10A 120.0
C12A C11A C10A 120.1(9)
C12A C11A H11A 119.9
C10A C11A H11A 119.9
C13A C12A C11A 120.0(8)
C13A C12A H12A 120.0
C11A C12A H12A 120.0
C12A C13A C14A 120.0(9)
C12A C13A H13A 120.0
C14A C13A H13A 120.0
C9A C14A C13A 120.6(9)
C9A C14A H14A 119.7
C13A C14A H14A 119.7
C9B P1B C3 103(2)
C9B P1B C1 101.4(15)
C3 P1B C1 99.7(15)
C10B C9B C14B 120.0
C10B C9B P1B 116.8(7)
C14B C9B P1B 123.1(7)
C9B C10B C11B 120.0
C9B C10B H10B 120.0
C11B C10B H10B 120.0
C12B C11B C10B 120.0
C12B C11B H11B 120.0
C10B C11B H11B 120.0
C11B C12B C13B 120.0
C11B C12B H12B 120.0
C13B C12B H12B 120.0
C14B C13B C12B 120.0
C14B C13B H13B 120.0
C12B C13B H13B 120.0
C13B C14B C9B 120.0
C13B C14B H14B 120.0
C9B C14B H14B 120.0
C2 P2A C15A 101.3(15)
C2 P2A C21 102.9(10)
C15A P2A C21 98.0(19)
C16A C15A C20A 119.1(7)
C16A C15A P2A 123.2(7)
C20A C15A P2A 117.7(7)
C15A C16A C17A 120.4(8)
C15A C16A H16A 119.8
C17A C16A H16A 119.8
C18A C17A C16A 120.0(8)
C18A C17A H17A 120.0
C16A C17A H17A 120.0
C19A C18A C17A 119.6(8)
C19A C18A H18A 120.2
C17A C18A H18A 120.2
C18A C19A C20A 120.4(8)
C18A C19A H19A 119.8
C20A C19A H19A 119.8
C19A C20A C15A 120.3(8)
C19A C20A H20A 119.8
C15A C20A H20A 119.8
C2 P2B C21 109.9(18)
C2 P2B C15B 101(3)
C21 P2B C15B 107(3)
C16B C15B C20B 120.0
C16B C15B P2B 123.0(8)
C20B C15B P2B 117.0(7)
C17B C16B C15B 120.0
C17B C16B H16B 120.0
C15B C16B H16B 120.0
C16B C17B C18B 120.0
C16B C17B H17B 120.0
C18B C17B H17B 120.0
C17B C18B C19B 120.0
C17B C18B H18B 120.0
C19B C18B H18B 120.0
C18B C19B C20B 120.0
C18B C19B H19B 120.0
C20B C19B H19B 120.0
C19B C20B C15B 120.0
C19B C20B H20B 120.0
C15B C20B H20B 120.0
C22 C21 C26 118.5(6)
C22 C21 P2B 117.9(15)
C26 C21 P2B 123.4(14)
C22 C21 P2A 115.0(10)
C26 C21 P2A 126.3(10)
C23 C22 C21 121.0(6)
C23 C22 H22 119.5
C21 C22 H22 119.5
C24 C23 C22 120.2(6)
C24 C23 H23 119.9
C22 C23 H23 119.9
C25 C24 C23 119.3(7)
C25 C24 H24 120.4
C23 C24 H24 120.4
C24 C25 C26 121.2(7)
C24 C25 H25 119.4
C26 C25 H25 119.4
C25 C26 C21 119.7(7)
C25 C26 H26 120.1
C21 C26 H26 120.1
O1 C27 W1 177.4(5)
N1 C28 W1 178.4(5)
N3 C29 C30 109.7(5)
N3 C29 C32 123.8(6)
C30 C29 C32 126.5(6)
C31 C30 C29 105.4(5)
C31 C30 C33 128.3(6)
C29 C30 C33 126.3(6)
N4 C31 C30 108.4(6)
N4 C31 C34 122.4(6)
C30 C31 C34 129.2(6)
C29 C32 H32A 109.5
C29 C32 H32B 109.5
H32A C32 H32B 109.5
C29 C32 H32C 109.5
H32A C32 H32C 109.5
H32B C32 H32C 109.5
C30 C33 H33A 109.5
C30 C33 H33B 109.5
H33A C33 H33B 109.5
C30 C33 H33C 109.5
H33A C33 H33C 109.5
H33B C33 H33C 109.5
C31 C34 H34A 109.5
C31 C34 H34B 109.5
H34A C34 H34B 109.5
C31 C34 H34C 109.5
H34A C34 H34C 109.5
H34B C34 H34C 109.5
N5 C35 C36 109.8(6)
N5 C35 C38 123.7(6)
C36 C35 C38 126.5(6)
C37 C36 C35 105.9(6)
C37 C36 C39 127.9(6)
C35 C36 C39 126.1(7)
N6 C37 C36 108.2(6)
N6 C37 C40 122.1(6)
C36 C37 C40 129.7(6)
C35 C38 H38A 109.5
C35 C38 H38B 109.5
H38A C38 H38B 109.5
C35 C38 H38C 109.5
H38A C38 H38C 109.5
H38B C38 H38C 109.5
C36 C39 H39A 109.5
C36 C39 H39B 109.5
H39A C39 H39B 109.5
C36 C39 H39C 109.5
H39A C39 H39C 109.5
H39B C39 H39C 109.5
C37 C40 H40A 109.5
C37 C40 H40B 109.5
H40A C40 H40B 109.5
C37 C40 H40C 109.5
H40A C40 H40C 109.5
H40B C40 H40C 109.5
N7 C41 C42 109.8(5)
N7 C41 C44 124.5(5)
C42 C41 C44 125.7(5)
C43 C42 C41 105.9(5)
C43 C42 C45 128.4(5)
C41 C42 C45 125.7(5)
N8 C43 C42 108.2(5)
N8 C43 C46 122.1(5)
C42 C43 C46 129.7(5)
C41 C44 H44A 109.5
C41 C44 H44B 109.5
H44A C44 H44B 109.5
C41 C44 H44C 109.5
H44A C44 H44C 109.5
H44B C44 H44C 109.5
C42 C45 H45A 109.5
C42 C45 H45B 109.5
H45A C45 H45B 109.5
C42 C45 H45C 109.5
H45A C45 H45C 109.5
H45B C45 H45C 109.5
C43 C46 H46A 109.5
C43 C46 H46B 109.5
H46A C46 H46B 109.5
C43 C46 H46C 109.5
H46A C46 H46C 109.5
H46B C46 H46C 109.5

loop_
_geom_bond_atom_site_label_1
_geom_bond_atom_site_label_2
_geom_bond_distance
W1 C27 1.973(6)
W1 C2 2.032(5)
W1 C1 2.071(5)
W1 C28 2.138(6)
W1 N5 2.196(5)
W1 N7 2.224(4)
W1 N3 2.226(5)
B1 N4 1.530(8)
B1 N6 1.539(8)
B1 N8 1.542(8)
B1 H1 1.0000
N1 C28 1.164(8)
N3 C29 1.349(7)
N3 N4 1.373(6)
N4 C31 1.359(8)
N5 C35 1.347(7)
N5 N6 1.382(6)
N6 C37 1.346(8)
N7 C41 1.350(7)
N7 N8 1.381(6)
N8 C43 1.360(6)
O1 C27 1.156(7)
C1 C2 1.332(8)
C1 P1A 1.75(2)
C1 P1B 1.86(4)
C2 P2B 1.75(7)
C2 P2A 1.82(4)
C3 C4 1.396(9)
C3 C8 1.397(9)
C3 P1A 1.81(3)
C3 P1B 1.85(5)
C4 C5 1.377(9)
C4 H4 0.9500
C5 C6 1.383(10)
C5 H5 0.9500
C6 C7 1.377(10)
C6 H6 0.9500
C7 C8 1.397(9)
C7 H7 0.9500
C8 H8 0.9500
P1A C9A 1.839(7)
C9A C14A 1.388(8)
C9A C10A 1.399(8)
C10A C11A 1.395(8)
C10A H10A 0.9500
C11A C12A 1.392(9)
C11A H11A 0.9500
C12A C13A 1.381(8)
C12A H12A 0.9500
C13A C14A 1.394(8)
C13A H13A 0.9500
C14A H14A 0.9500
P1B C9B 1.842(8)
C9B C10B 1.3900
C9B C14B 1.3900
C10B C11B 1.3900
C10B H10B 0.9500
C11B C12B 1.3900
C11B H11B 0.9500
C12B C13B 1.3900
C12B H12B 0.9500
C13B C14B 1.3900
C13B H13B 0.9500
C14B H14B 0.9500
P2A C15A 1.848(8)
P2A C21 1.87(5)
C15A C16A 1.391(8)
C15A C20A 1.391(8)
C16A C17A 1.393(8)
C16A H16A 0.9500
C17A C18A 1.390(8)
C17A H17A 0.9500
C18A C19A 1.383(8)
C18A H18A 0.9500
C19A C20A 1.389(8)
C19A H19A 0.9500
C20A H20A 0.9500
P2B C21 1.77(8)
P2B C15B 1.851(8)
C15B C16B 1.3900
C15B C20B 1.3900
C16B C17B 1.3900
C16B H16B 0.9500
C17B C18B 1.3900
C17B H17B 0.9500
C18B C19B 1.3900
C18B H18B 0.9500
C19B C20B 1.3900
C19B H19B 0.9500
C20B H20B 0.9500
C21 C22 1.392(9)
C21 C26 1.397(9)
C22 C23 1.385(9)
C22 H22 0.9500
C23 C24 1.380(10)
C23 H23 0.9500
C24 C25 1.377(11)
C24 H24 0.9500
C25 C26 1.389(10)
C25 H25 0.9500
C26 H26 0.9500
C29 C30 1.408(9)
C29 C32 1.488(9)
C30 C31 1.382(9)
C30 C33 1.494(9)
C31 C34 1.489(9)
C32 H32A 0.9800
C32 H32B 0.9800
C32 H32C 0.9800
C33 H33A 0.9800
C33 H33B 0.9800
C33 H33C 0.9800
C34 H34A 0.9800
C34 H34B 0.9800
C34 H34C 0.9800
C35 C36 1.395(9)
C35 C38 1.475(9)
C36 C37 1.382(9)
C36 C39 1.513(9)
C37 C40 1.499(9)
C38 H38A 0.9800
C38 H38B 0.9800
C38 H38C 0.9800
C39 H39A 0.9800
C39 H39B 0.9800
C39 H39C 0.9800
C40 H40A 0.9800
C40 H40B 0.9800
C40 H40C 0.9800
C41 C42 1.399(8)
C41 C44 1.490(8)
C42 C43 1.384(8)
C42 C45 1.507(7)
C43 C46 1.486(8)
C44 H44A 0.9800
C44 H44B 0.9800
C44 H44C 0.9800
C45 H45A 0.9800
C45 H45B 0.9800
C45 H45C 0.9800
C46 H46A 0.9800
C46 H46B 0.9800
C46 H46C 0.9800

loop_
_geom_torsion_atom_site_label_1
_geom_torsion_atom_site_label_2
_geom_torsion_atom_site_label_3
_geom_torsion_atom_site_label_4
_geom_torsion
C29 N3 N4 C31 -1.1(6)
W1 N3 N4 C31 171.7(4)
C29 N3 N4 B1 171.3(5)
W1 N3 N4 B1 -15.9(6)
N6 B1 N4 C31 -121.4(6)
N8 B1 N4 C31 121.5(6)
N6 B1 N4 N3 68.0(6)
N8 B1 N4 N3 -49.1(6)
C35 N5 N6 C37 -0.7(6)
W1 N5 N6 C37 180.0(4)
C35 N5 N6 B1 -170.5(5)
W1 N5 N6 B1 10.3(6)
N4 B1 N6 C37 128.0(6)
N8 B1 N6 C37 -113.8(6)
N4 B1 N6 N5 -64.7(6)
N8 B1 N6 N5 53.5(6)
C41 N7 N8 C43 -0.5(6)
W1 N7 N8 C43 -179.5(3)
C41 N7 N8 B1 174.3(5)
W1 N7 N8 B1 -4.6(6)
N4 B1 N8 C43 -124.2(6)
N6 B1 N8 C43 116.8(6)
N4 B1 N8 N7 62.0(6)
N6 B1 N8 N7 -57.0(6)
P1A C1 C2 P2B 11(3)
P1B C1 C2 P2B 6(3)
W1 C1 C2 P2B -178(2)
P1A C1 C2 P2A 13.6(19)
P1B C1 C2 P2A 9(2)
W1 C1 C2 P2A -175.3(12)
P1A C1 C2 W1 -171.1(13)
P1B C1 C2 W1 -176.2(17)
C8 C3 C4 C5 2.2(9)
P1A C3 C4 C5 -172.9(6)
P1B C3 C4 C5 179.3(10)
C3 C4 C5 C6 -1.3(9)
C4 C5 C6 C7 -0.3(10)
C5 C6 C7 C8 1.0(10)
C4 C3 C8 C7 -1.5(9)
P1A C3 C8 C7 173.9(6)
P1B C3 C8 C7 -178.8(9)
C6 C7 C8 C3 -0.1(10)
C2 C1 P1A C3 -146.3(9)
P1B C1 P1A C3 -107(26)
W1 C1 P1A C3 50.5(19)
C2 C1 P1A C9A -41(2)
P1B C1 P1A C9A -2(25)
W1 C1 P1A C9A 155.4(9)
C4 C3 P1A C1 31.3(8)
C8 C3 P1A C1 -143.9(6)
P1B C3 P1A C1 124(14)
C4 C3 P1A C9A -76.4(10)
C8 C3 P1A C9A 108.4(7)
P1B C3 P1A C9A 17(13)
C1 P1A C9A C14A -35(2)
C3 P1A C9A C14A 73.6(17)
C1 P1A C9A C10A 143.3(13)
C3 P1A C9A C10A -107.7(12)
C14A C9A C10A C11A -0.6(18)
P1A C9A C10A C11A -179.3(16)
C9A C10A C11A C12A 0.5(18)
C10A C11A C12A C13A -0.5(19)
C11A C12A C13A C14A 0.6(19)
C10A C9A C14A C13A 0.8(18)
P1A C9A C14A C13A 179.4(18)
C12A C13A C14A C9A -0.8(19)
C4 C3 P1B C9B -62.0(16)
C8 C3 P1B C9B 115.1(10)
P1A C3 P1B C9B -153(14)
C4 C3 P1B C1 42.1(11)
C8 C3 P1B C1 -140.8(8)
P1A C3 P1B C1 -49(13)
C2 C1 P1B C9B -44(3)
P1A C1 P1B C9B 172(28)
W1 C1 P1B C9B 144.6(15)
C2 C1 P1B C3 -149.1(10)
P1A C1 P1B C3 67(26)
W1 C1 P1B C3 39(3)
C3 P1B C9B C10B -107.8(14)
C1 P1B C9B C10B 149.4(14)
C3 P1B C9B C14B 70(2)
C1 P1B C9B C14B -33(3)
C14B C9B C10B C11B 0.0
P1B C9B C10B C11B 177(2)
C9B C10B C11B C12B 0.0
C10B C11B C12B C13B 0.0
C11B C12B C13B C14B 0.0
C12B C13B C14B C9B 0.0
C10B C9B C14B C13B 0.0
P1B C9B C14B C13B -177(3)
C1 C2 P2A C15A -53(2)
P2B C2 P2A C15A 94(11)
W1 C2 P2A C15A 137.4(10)
C1 C2 P2A C21 -153.7(8)
P2B C2 P2A C21 -7(11)
W1 C2 P2A C21 36(2)
C2 P2A C15A C16A -51(3)
C21 P2A C15A C16A 54(3)
C2 P2A C15A C20A 130.5(12)
C21 P2A C15A C20A -124.5(11)
C20A C15A C16A C17A -4.5(19)
P2A C15A C16A C17A 177(2)
C15A C16A C17A C18A 3.1(19)
C16A C17A C18A C19A 1.6(18)
C17A C18A C19A C20A -4.7(18)
C18A C19A C20A C15A 3.3(18)
C16A C15A C20A C19A 1.3(18)
P2A C15A C20A C19A 180(2)
C1 C2 P2B C21 -152.1(11)
P2A C2 P2B C21 173(12)
W1 C2 P2B C21 31(3)
C1 C2 P2B C15B -40(4)
P2A C2 P2B C15B -75(11)
W1 C2 P2B C15B 143.6(12)
C2 P2B C15B C16B -44(4)
C21 P2B C15B C16B 71(4)
C2 P2B C15B C20B 135.0(14)
C21 P2B C15B C20B -110.2(15)
C20B C15B C16B C17B 0.0
P2B C15B C16B C17B 179(4)
C15B C16B C17B C18B 0.0
C16B C17B C18B C19B 0.0
C17B C18B C19B C20B 0.0
C18B C19B C20B C15B 0.0
C16B C15B C20B C19B 0.0
P2B C15B C20B C19B -179(3)
C2 P2B C21 C22 -147.9(8)
C15B P2B C21 C22 103.7(15)
C2 P2B C21 C26 35.8(14)
C15B P2B C21 C26 -73(3)
C2 P2B C21 P2A -172(18)
C15B P2B C21 P2A 80(18)
C2 P2A C21 C22 -149.1(6)
C15A P2A C21 C22 107.3(10)
C2 P2A C21 C26 36.3(10)
C15A P2A C21 C26 -67.3(16)
C2 P2A C21 P2B 8(17)
C15A P2A C21 P2B -96(17)
C26 C21 C22 C23 1.4(9)
P2B C21 C22 C23 -175.1(12)
P2A C21 C22 C23 -173.6(8)
C21 C22 C23 C24 -0.7(10)
C22 C23 C24 C25 -1.2(11)
C23 C24 C25 C26 2.4(12)
C24 C25 C26 C21 -1.6(11)
C22 C21 C26 C25 -0.3(9)
P2B C21 C26 C25 176.0(14)
P2A C21 C26 C25 174.2(10)
N4 N3 C29 C30 1.8(6)
W1 N3 C29 C30 -169.6(4)
N4 N3 C29 C32 -178.2(5)
W1 N3 C29 C32 10.4(9)
N3 C29 C30 C31 -1.8(7)
C32 C29 C30 C31 178.1(6)
N3 C29 C30 C33 178.0(6)
C32 C29 C30 C33 -2.0(10)
N3 N4 C31 C30 -0.1(6)
B1 N4 C31 C30 -171.4(5)
N3 N4 C31 C34 -180.0(6)
B1 N4 C31 C34 8.7(10)
C29 C30 C31 N4 1.2(7)
C33 C30 C31 N4 -178.7(6)
C29 C30 C31 C34 -179.0(7)
C33 C30 C31 C34 1.2(11)
N6 N5 C35 C36 -0.6(6)
W1 N5 C35 C36 178.6(4)
N6 N5 C35 C38 178.1(5)
W1 N5 C35 C38 -2.7(9)
N5 C35 C36 C37 1.6(7)
C38 C35 C36 C37 -177.0(6)
N5 C35 C36 C39 177.7(6)
C38 C35 C36 C39 -0.9(11)
N5 N6 C37 C36 1.8(7)
B1 N6 C37 C36 170.1(5)
N5 N6 C37 C40 -179.9(6)
B1 N6 C37 C40 -11.6(10)
C35 C36 C37 N6 -2.0(7)
C39 C36 C37 N6 -178.0(7)
C35 C36 C37 C40 179.8(7)
C39 C36 C37 C40 3.8(12)
N8 N7 C41 C42 0.1(6)
W1 N7 C41 C42 178.8(4)
N8 N7 C41 C44 -179.9(5)
W1 N7 C41 C44 -1.1(9)
N7 C41 C42 C43 0.3(6)
C44 C41 C42 C43 -179.7(6)
N7 C41 C42 C45 179.8(5)
C44 C41 C42 C45 -0.2(9)
N7 N8 C43 C42 0.7(6)
B1 N8 C43 C42 -173.6(5)
N7 N8 C43 C46 -177.4(5)
B1 N8 C43 C46 8.3(9)
C41 C42 C43 N8 -0.6(6)
C45 C42 C43 N8 179.9(5)
C41 C42 C43 C46 177.2(6)
C45 C42 C43 C46 -2.3(10)

loop_
_platon_squeeze_void_nr
_platon_squeeze_void_average_x
_platon_squeeze_void_average_y
_platon_squeeze_void_average_z
_platon_squeeze_void_volume
_platon_squeeze_void_count_electrons
_platon_squeeze_void_content
1 0.000 0.000 0.500 406 28 ' '
2 0.500 0.500 1.000 406 29 ' '
3 0.233 0.940 0.773 13 1 ' '
4 0.266 0.440 0.727 12 0 ' '
5 0.733 0.560 0.273 13 0 ' '
6 0.766 0.060 0.227 13 0 ' '
